data_4105221
loop_
_publ_author_name
'Caleb D. Martin'
'Christine M. Le'
'Paul J. Ragogna'

_publ_contact_author_address
;Department of Chemistry 
The University of Western Ontario
London, ON
N6A 5B7, CANADA
;
_publ_contact_author_email pragogna@uwo.ca
_publ_contact_author_fax 1-519-661-3022
_publ_contact_author_name 'Paul J. Ragogna'
_publ_contact_author_phone 1-519-661-2111
_publ_section_title
;
 Remarkably Stable Chalcogen(II) Dications
;
_journal_name_full 'Journal of the American Chemical Society'
_journal_page_first 15126
_journal_page_last 15127
_journal_paper_doi 10.1021/ja9073968
_journal_volume 131
_journal_year 2009
_chemical_formula_sum 'C37 H49 F6 N3 O7 S3'
_chemical_formula_weight 857.97
_chemical_name_systematic
;
 ?
;
_space_group_IT_number 15
_symmetry_cell_setting monoclinic
_symmetry_space_group_name_Hall '-C 2yc'
_symmetry_space_group_name_H-M 'C 1 2/c 1'
_atom_sites_solution_hydrogens geom
_atom_sites_solution_primary direct
_atom_sites_solution_secondary difmap
_audit_creation_method SHELXL-97
_cell_angle_alpha 90.00
_cell_angle_beta 92.26(3)
_cell_angle_gamma 90.00
_cell_formula_units_Z 4
_cell_length_a 19.380(4)
_cell_length_b 15.591(3)
_cell_length_c 14.358(3)
_cell_measurement_reflns_used 8501
_cell_measurement_temperature 150(2)
_cell_measurement_theta_max 27.48
_cell_measurement_theta_min 1.00
_cell_volume 4334.9(15)
_computing_cell_refinement 'DENZO-SMN (Otwinowski & Minor, 1997)'
_computing_data_collection 'COLLECT (Nonius, 1997-2001)'
_computing_data_reduction DENZO-SMN
_computing_molecular_graphics 'SHELXTL/PC (Sheldrick, 2001)'
_computing_publication_material SHELXTL/PC
_computing_structure_refinement 'SHELXL-97 (Sheldrick, 1997)'
_computing_structure_solution 'SHELXS-97 (Sheldrick, 1990)'
_diffrn_ambient_temperature 150(2)
_diffrn_measured_fraction_theta_full .992
_diffrn_measured_fraction_theta_max .992
_diffrn_measurement_device_type 'Nonius Kappa-CCD'
_diffrn_measurement_method '\f scans, and \w scans'
_diffrn_radiation_monochromator graphite
_diffrn_radiation_source 'fine-focus sealed tube'
_diffrn_radiation_type MoK\a
_diffrn_radiation_wavelength 0.71073
_diffrn_reflns_av_R_equivalents 0.0267
_diffrn_reflns_av_sigmaI/netI 0.0540
_diffrn_reflns_limit_h_max 24
_diffrn_reflns_limit_h_min -24
_diffrn_reflns_limit_k_max 13
_diffrn_reflns_limit_k_min -20
_diffrn_reflns_limit_l_max 18
_diffrn_reflns_limit_l_min -18
_diffrn_reflns_number 6725
_diffrn_reflns_theta_full 27.51
_diffrn_reflns_theta_max 27.51
_diffrn_reflns_theta_min 1.68
_exptl_absorpt_coefficient_mu 0.244
_exptl_absorpt_correction_T_max 0.9643
_exptl_absorpt_correction_T_min 0.9415
_exptl_absorpt_correction_type multi-scan
_exptl_absorpt_process_details 'DENZO-SMN (Otwinowski & Minor, 1997)'
_exptl_crystal_colour yellow
_exptl_crystal_density_diffrn 1.315
_exptl_crystal_description prism
_exptl_crystal_F_000 1800
_exptl_crystal_size_max 0.25
_exptl_crystal_size_mid 0.20
_exptl_crystal_size_min 0.15
_refine_diff_density_max .335
_refine_diff_density_min -.413
_refine_diff_density_rms .060
_refine_ls_extinction_method none
_refine_ls_goodness_of_fit_ref 1.034
_refine_ls_hydrogen_treatment constr
_refine_ls_matrix_type full
_refine_ls_number_parameters 255
_refine_ls_number_reflns 4945
_refine_ls_number_restraints 0
_refine_ls_restrained_S_all 1.034
_refine_ls_R_factor_all 0.0818
_refine_ls_R_factor_gt 0.0496
_refine_ls_shift/su_max 0.000
_refine_ls_shift/su_mean 0.000
_refine_ls_structure_factor_coef Fsqd
_refine_ls_weighting_details 'calc w=1/[\s^2^(Fo^2^)+(0.0530P)^2^+4.6122P] where P=(Fo^2^+2Fc^2^)/3'
_refine_ls_weighting_scheme calc
_refine_ls_wR_factor_gt 0.1137
_refine_ls_wR_factor_ref 0.1297
_reflns_number_gt 3470
_reflns_number_total 4945
_reflns_threshold_expression >2sigma(I)
_cod_data_source_file ja9073968_si_002_1.cif
_cod_data_source_block 09088
_cod_original_cell_volume 4335.1(15)
_cod_database_code 4105221

loop_
_symmetry_equiv_pos_as_xyz
'x, y, z'
'-x, y, -z+1/2'
'x+1/2, y+1/2, z'
'-x+1/2, y+1/2, -z+1/2'
'-x, -y, -z'
'x, -y, z-1/2'
'-x+1/2, -y+1/2, -z'
'x+1/2, -y+1/2, z-1/2'

loop_
_atom_site_label
_atom_site_type_symbol
_atom_site_fract_x
_atom_site_fract_y
_atom_site_fract_z
_atom_site_U_iso_or_equiv
_atom_site_adp_type
_atom_site_occupancy
_atom_site_symmetry_multiplicity
_atom_site_calc_flag
_atom_site_refinement_flags
S1 S 0.5000 0.21418(5) 0.2500 0.02444(18) Uani 1 2 d S
S2 S 0.36675(3) 0.04131(4) 0.41706(4) 0.03003(16) Uani 1 1 d .
N1 N 0.44246(9) 0.19799(11) 0.14061(11) 0.0247(4) Uani 1 1 d .
O3 O 0.42884(8) 0.07076(12) 0.46584(11) 0.0406(4) Uani 1 1 d .
O2 O 0.34894(9) -0.04622(12) 0.43692(12) 0.0455(5) Uani 1 1 d .
C2 C 0.46582(10) 0.06140(14) 0.17977(13) 0.0242(4) Uani 1 1 d .
O1 O 0.36034(9) 0.06562(13) 0.32147(11) 0.0466(5) Uani 1 1 d .
N2 N 0.5000 0.10393(16) 0.2500 0.0219(5) Uani 1 2 d S
C26 C 0.34935(11) 0.30288(15) 0.12214(14) 0.0285(5) Uani 1 1 d .
C1 C 0.43265(11) 0.12006(14) 0.11530(14) 0.0262(5) Uani 1 1 d .
H1A H 0.4067 0.1032 0.0608 0.031 Uiso 1 1 calc R
C3 C 0.46624(12) -0.02710(14) 0.17823(14) 0.0294(5) Uani 1 1 d .
H3A H 0.4436 -0.0573 0.1284 0.035 Uiso 1 1 calc R
F3 F 0.23764(8) 0.08568(13) 0.43430(13) 0.0673(5) Uani 1 1 d .
C21 C 0.41458(11) 0.27422(14) 0.09572(14) 0.0253(5) Uani 1 1 d .
C28 C 0.52455(12) 0.28368(15) 0.00298(15) 0.0319(5) Uani 1 1 d .
H28A H 0.5380 0.2348 0.0449 0.038 Uiso 1 1 calc R
C22 C 0.45471(11) 0.31641(14) 0.03148(14) 0.0279(5) Uani 1 1 d .
C27 C 0.30737(12) 0.25443(17) 0.19241(17) 0.0376(6) Uani 1 1 d .
H27A H 0.3402 0.2181 0.2307 0.045 Uiso 1 1 calc R
C25 C 0.32386(12) 0.37619(15) 0.07770(16) 0.0337(5) Uani 1 1 d .
H25A H 0.2796 0.3974 0.0924 0.040 Uiso 1 1 calc R
C23 C 0.42628(12) 0.38999(15) -0.00982(15) 0.0335(5) Uani 1 1 d .
H23A H 0.4518 0.4208 -0.0541 0.040 Uiso 1 1 calc R
C24 C 0.36166(13) 0.41875(16) 0.01265(16) 0.0362(6) Uani 1 1 d .
H24A H 0.3430 0.4685 -0.0171 0.043 Uiso 1 1 calc R
F2 F 0.29839(11) 0.08397(18) 0.56173(12) 0.0960(8) Uani 1 1 d .
F1 F 0.31013(10) 0.18569(12) 0.46430(17) 0.0835(7) Uani 1 1 d .
C4 C 0.5000 -0.0715(2) 0.2500 0.0346(8) Uani 1 2 d S
H4A H 0.5000 -0.1324 0.2500 0.041 Uiso 1 2 calc SR
C70 C 0.29978(13) 0.1020(2) 0.47156(19) 0.0475(7) Uani 1 1 d .
C33 C 0.58016(13) 0.35234(18) 0.0135(2) 0.0492(7) Uani 1 1 d .
H33A H 0.5826 0.3731 0.0780 0.074 Uiso 1 1 calc R
H33B H 0.5688 0.4002 -0.0286 0.074 Uiso 1 1 calc R
H33C H 0.6249 0.3280 -0.0021 0.074 Uiso 1 1 calc R
C32 C 0.51938(15) 0.2500(2) -0.09655(18) 0.0497(7) Uani 1 1 d .
H32A H 0.4833 0.2061 -0.1018 0.075 Uiso 1 1 calc R
H32B H 0.5637 0.2250 -0.1127 0.075 Uiso 1 1 calc R
H32C H 0.5078 0.2974 -0.1393 0.075 Uiso 1 1 calc R
C31 C 0.27101(17) 0.3134(2) 0.2586(2) 0.0623(9) Uani 1 1 d .
H31A H 0.3050 0.3513 0.2899 0.093 Uiso 1 1 calc R
H31B H 0.2478 0.2791 0.3051 0.093 Uiso 1 1 calc R
H31C H 0.2368 0.3481 0.2234 0.093 Uiso 1 1 calc R
C30 C 0.25668(18) 0.1948(2) 0.1418(2) 0.0730(10) Uani 1 1 d .
H30A H 0.2298 0.1638 0.1874 0.109 Uiso 1 1 calc R
H30B H 0.2821 0.1536 0.1046 0.109 Uiso 1 1 calc R
H30C H 0.2255 0.2284 0.1007 0.109 Uiso 1 1 calc R
O10 O 0.5000 0.45420(17) -0.2500 0.0460(6) Uani 1 2 d S
C40 C 0.56070(14) 0.50352(19) -0.24309(19) 0.0485(7) Uani 1 1 d .
H40A H 0.5607 0.5388 -0.1858 0.058 Uiso 1 1 calc R
H40B H 0.5624 0.5427 -0.2972 0.058 Uiso 1 1 calc R
C41 C 0.62231(15) 0.4469(2) -0.2404(2) 0.0576(8) Uani 1 1 d .
H41A H 0.6642 0.4821 -0.2356 0.086 Uiso 1 1 calc R
H41B H 0.6225 0.4126 -0.2976 0.086 Uiso 1 1 calc R
H41C H 0.6209 0.4087 -0.1864 0.086 Uiso 1 1 calc R

loop_
_atom_site_aniso_label
_atom_site_aniso_U_11
_atom_site_aniso_U_22
_atom_site_aniso_U_33
_atom_site_aniso_U_23
_atom_site_aniso_U_13
_atom_site_aniso_U_12
S1 0.0271(4) 0.0207(4) 0.0253(3) 0.000 -0.0017(3) 0.000
S2 0.0268(3) 0.0362(3) 0.0271(3) 0.0016(2) 0.0010(2) -0.0018(2)
N1 0.0261(9) 0.0227(10) 0.0253(8) 0.0005(7) 0.0009(7) 0.0004(7)
O3 0.0254(8) 0.0529(12) 0.0431(9) -0.0056(8) -0.0028(7) -0.0032(8)
O2 0.0458(11) 0.0372(11) 0.0528(10) 0.0094(9) -0.0063(8) -0.0068(8)
C2 0.0254(11) 0.0248(12) 0.0226(9) -0.0024(8) 0.0027(8) -0.0024(9)
O1 0.0445(10) 0.0661(14) 0.0292(8) 0.0104(8) 0.0018(7) 0.0022(9)
N2 0.0236(12) 0.0224(13) 0.0195(11) 0.000 0.0003(9) 0.000
C26 0.0264(11) 0.0276(12) 0.0311(11) -0.0017(9) -0.0044(9) -0.0002(9)
C1 0.0286(11) 0.0259(12) 0.0239(10) -0.0012(9) 0.0001(8) 0.0001(9)
C3 0.0399(13) 0.0232(12) 0.0250(10) -0.0019(9) 0.0007(9) -0.0034(10)
F3 0.0264(8) 0.0791(14) 0.0962(13) -0.0119(11) 0.0016(8) 0.0028(8)
C21 0.0282(11) 0.0214(11) 0.0257(10) 0.0005(9) -0.0063(8) 0.0016(9)
C28 0.0367(13) 0.0275(12) 0.0318(11) 0.0051(10) 0.0044(9) 0.0024(10)
C22 0.0323(12) 0.0235(11) 0.0275(10) 0.0015(9) -0.0029(9) 0.0001(9)
C27 0.0291(12) 0.0414(15) 0.0424(13) 0.0051(12) 0.0037(10) 0.0016(11)
C25 0.0299(12) 0.0295(13) 0.0411(13) -0.0020(10) -0.0052(10) 0.0064(10)
C23 0.0405(14) 0.0272(13) 0.0323(11) 0.0050(10) -0.0031(10) -0.0003(10)
C24 0.0394(13) 0.0275(13) 0.0408(13) 0.0031(11) -0.0089(10) 0.0052(11)
F2 0.0794(14) 0.164(2) 0.0460(10) -0.0165(12) 0.0238(9) 0.0270(15)
F1 0.0548(11) 0.0497(12) 0.1462(19) -0.0339(13) 0.0050(11) 0.0065(9)
C4 0.053(2) 0.0213(17) 0.0296(16) 0.000 0.0014(14) 0.000
C70 0.0336(14) 0.0576(19) 0.0512(15) -0.0077(14) 0.0025(12) -0.0020(13)
C33 0.0370(14) 0.0443(17) 0.0669(18) -0.0093(14) 0.0097(12) -0.0027(12)
C32 0.0582(18) 0.0479(17) 0.0432(14) -0.0099(13) 0.0055(12) 0.0089(14)
C31 0.065(2) 0.069(2) 0.0548(17) 0.0055(16) 0.0207(15) 0.0164(17)
C30 0.061(2) 0.083(3) 0.075(2) 0.0026(19) 0.0071(17) -0.0337(19)
O10 0.0415(15) 0.0425(16) 0.0533(15) 0.000 -0.0086(11) 0.000
C40 0.0483(16) 0.0500(18) 0.0471(15) 0.0021(13) -0.0010(12) -0.0089(13)
C41 0.0466(17) 0.080(2) 0.0456(15) -0.0077(15) -0.0037(12) 0.0011(16)

loop_
_atom_type_symbol
_atom_type_description
_atom_type_scat_dispersion_real
_atom_type_scat_dispersion_imag
_atom_type_scat_source
C C .0033 .0016 'International Tables Vol C Tables 4.2.6.8 and 6.1.1.4'
H H .0000 .0000 'International Tables Vol C Tables 4.2.6.8 and 6.1.1.4'
N N .0061 .0033 'International Tables Vol C Tables 4.2.6.8 and 6.1.1.4'
O O .0106 .0060 'International Tables Vol C Tables 4.2.6.8 and 6.1.1.4'
F F .0171 .0103 'International Tables Vol C Tables 4.2.6.8 and 6.1.1.4'
S S .1246 .1234 'International Tables Vol C Tables 4.2.6.8 and 6.1.1.4'

loop_
_geom_angle_atom_site_label_1
_geom_angle_atom_site_label_2
_geom_angle_atom_site_label_3
_geom_angle
_geom_angle_site_symmetry_1
_geom_angle_site_symmetry_3
N2 S1 N1 82.39(6) . .
N2 S1 N1 82.39(6) . 2_655
N1 S1 N1 164.78(12) . 2_655
O1 S2 O2 115.52(11) . .
O1 S2 O3 114.97(11) . .
O2 S2 O3 114.05(11) . .
O1 S2 C70 103.93(12) . .
O2 S2 C70 103.23(13) . .
O3 S2 C70 102.84(11) . .
C1 N1 C21 127.20(17) . .
C1 N1 S1 115.78(14) . .
C21 N1 S1 117.02(13) . .
N2 C2 C3 119.82(19) . .
N2 C2 C1 111.15(19) . .
C3 C2 C1 129.02(19) . .
C2 N2 C2 121.5(3) 2_655 .
C2 N2 S1 119.24(13) 2_655 .
C2 N2 S1 119.24(13) . .
C25 C26 C21 116.4(2) . .
C25 C26 C27 121.5(2) . .
C21 C26 C27 122.1(2) . .
N1 C1 C2 111.35(18) . .
N1 C1 H1A 124.3 . .
C2 C1 H1A 124.3 . .
C2 C3 C4 119.4(2) . .
C2 C3 H3A 120.3 . .
C4 C3 H3A 120.3 . .
C22 C21 C26 124.0(2) . .
C22 C21 N1 118.29(19) . .
C26 C21 N1 117.69(19) . .
C22 C28 C32 110.0(2) . .
C22 C28 C33 111.9(2) . .
C32 C28 C33 110.8(2) . .
C22 C28 H28A 108.0 . .
C32 C28 H28A 108.0 . .
C33 C28 H28A 108.0 . .
C21 C22 C23 116.6(2) . .
C21 C22 C28 123.12(19) . .
C23 C22 C28 120.2(2) . .
C31 C27 C30 111.4(2) . .
C31 C27 C26 112.8(2) . .
C30 C27 C26 109.9(2) . .
C31 C27 H27A 107.5 . .
C30 C27 H27A 107.5 . .
C26 C27 H27A 107.5 . .
C24 C25 C26 121.2(2) . .
C24 C25 H25A 119.4 . .
C26 C25 H25A 119.4 . .
C24 C23 C22 121.0(2) . .
C24 C23 H23A 119.5 . .
C22 C23 H23A 119.5 . .
C25 C24 C23 120.9(2) . .
C25 C24 H24A 119.6 . .
C23 C24 H24A 119.6 . .
C3 C4 C3 120.0(3) 2_655 .
C3 C4 H4A 120.0 2_655 .
C3 C4 H4A 120.0 . .
F3 C70 F1 107.2(2) . .
F3 C70 F2 107.5(2) . .
F1 C70 F2 107.1(3) . .
F3 C70 S2 112.4(2) . .
F1 C70 S2 111.58(19) . .
F2 C70 S2 110.7(2) . .
C28 C33 H33A 109.5 . .
C28 C33 H33B 109.5 . .
H33A C33 H33B 109.5 . .
C28 C33 H33C 109.5 . .
H33A C33 H33C 109.5 . .
H33B C33 H33C 109.5 . .
C28 C32 H32A 109.5 . .
C28 C32 H32B 109.5 . .
H32A C32 H32B 109.5 . .
C28 C32 H32C 109.5 . .
H32A C32 H32C 109.5 . .
H32B C32 H32C 109.5 . .
C27 C31 H31A 109.5 . .
C27 C31 H31B 109.5 . .
H31A C31 H31B 109.5 . .
C27 C31 H31C 109.5 . .
H31A C31 H31C 109.5 . .
H31B C31 H31C 109.5 . .
C27 C30 H30A 109.5 . .
C27 C30 H30B 109.5 . .
H30A C30 H30B 109.5 . .
C27 C30 H30C 109.5 . .
H30A C30 H30C 109.5 . .
H30B C30 H30C 109.5 . .
C40 O10 C40 113.7(3) 2_654 .
O10 C40 C41 110.3(2) . .
O10 C40 H40A 109.6 . .
C41 C40 H40A 109.6 . .
O10 C40 H40B 109.6 . .
C41 C40 H40B 109.6 . .
H40A C40 H40B 108.1 . .
C40 C41 H41A 109.5 . .
C40 C41 H41B 109.5 . .
H41A C41 H41B 109.5 . .
C40 C41 H41C 109.5 . .
H41A C41 H41C 109.5 . .
H41B C41 H41C 109.5 . .

loop_
_geom_bond_atom_site_label_1
_geom_bond_atom_site_label_2
_geom_bond_distance
_geom_bond_site_symmetry_2
S1 N2 1.719(3) .
S1 N1 1.9068(17) .
S1 N1 1.9068(17) 2_655
S2 O1 1.4247(17) .
S2 O2 1.4388(19) .
S2 O3 1.4433(17) .
S2 C70 1.809(3) .
N1 C1 1.280(3) .
N1 C21 1.447(3) .
C2 N2 1.358(2) .
C2 C3 1.380(3) .
C2 C1 1.435(3) .
N2 C2 1.358(2) 2_655
C26 C25 1.390(3) .
C26 C21 1.407(3) .
C26 C27 1.522(3) .
C1 H1A 0.9500 .
C3 C4 1.384(3) .
C3 H3A 0.9500 .
F3 C70 1.323(3) .
C21 C22 1.395(3) .
C28 C22 1.518(3) .
C28 C32 1.522(3) .
C28 C33 1.522(3) .
C28 H28A 1.0000 .
C22 C23 1.395(3) .
C27 C31 1.516(4) .
C27 C30 1.517(4) .
C27 H27A 1.0000 .
C25 C24 1.380(3) .
C25 H25A 0.9500 .
C23 C24 1.380(3) .
C23 H23A 0.9500 .
C24 H24A 0.9500 .
F2 C70 1.326(3) .
F1 C70 1.325(3) .
C4 C3 1.384(3) 2_655
C4 H4A 0.9500 .
C33 H33A 0.9800 .
C33 H33B 0.9800 .
C33 H33C 0.9800 .
C32 H32A 0.9800 .
C32 H32B 0.9800 .
C32 H32C 0.9800 .
C31 H31A 0.9800 .
C31 H31B 0.9800 .
C31 H31C 0.9800 .
C30 H30A 0.9800 .
C30 H30B 0.9800 .
C30 H30C 0.9800 .
O10 C40 1.406(3) 2_654
O10 C40 1.406(3) .
C40 C41 1.484(4) .
C40 H40A 0.9900 .
C40 H40B 0.9900 .
C41 H41A 0.9800 .
C41 H41B 0.9800 .
C41 H41C 0.9800 .

loop_
_geom_torsion_atom_site_label_1
_geom_torsion_atom_site_label_2
_geom_torsion_atom_site_label_3
_geom_torsion_atom_site_label_4
_geom_torsion
_geom_torsion_site_symmetry_1
_geom_torsion_site_symmetry_4
N2 S1 N1 C1 -2.80(15) . .
N1 S1 N1 C1 -2.80(15) 2_655 .
N2 S1 N1 C21 176.94(15) . .
N1 S1 N1 C21 176.94(15) 2_655 .
C3 C2 N2 C2 -0.92(15) . 2_655
C1 C2 N2 C2 178.74(19) . 2_655
C3 C2 N2 S1 179.08(15) . .
C1 C2 N2 S1 -1.26(19) . .
N1 S1 N2 C2 -177.85(11) . 2_655
N1 S1 N2 C2 2.15(11) 2_655 2_655
N1 S1 N2 C2 2.15(11) . .
N1 S1 N2 C2 -177.85(11) 2_655 .
C21 N1 C1 C2 -176.99(19) . .
S1 N1 C1 C2 2.7(2) . .
N2 C2 C1 N1 -1.1(2) . .
C3 C2 C1 N1 178.6(2) . .
N2 C2 C3 C4 1.8(3) . .
C1 C2 C3 C4 -177.76(18) . .
C25 C26 C21 C22 2.4(3) . .
C27 C26 C21 C22 179.8(2) . .
C25 C26 C21 N1 -179.90(18) . .
C27 C26 C21 N1 -2.4(3) . .
C1 N1 C21 C22 -94.4(3) . .
S1 N1 C21 C22 85.9(2) . .
C1 N1 C21 C26 87.7(3) . .
S1 N1 C21 C26 -92.0(2) . .
C26 C21 C22 C23 -1.8(3) . .
N1 C21 C22 C23 -179.55(18) . .
C26 C21 C22 C28 -179.1(2) . .
N1 C21 C22 C28 3.1(3) . .
C32 C28 C22 C21 108.8(2) . .
C33 C28 C22 C21 -127.5(2) . .
C32 C28 C22 C23 -68.4(3) . .
C33 C28 C22 C23 55.2(3) . .
C25 C26 C27 C31 -42.4(3) . .
C21 C26 C27 C31 140.2(2) . .
C25 C26 C27 C30 82.5(3) . .
C21 C26 C27 C30 -94.9(3) . .
C21 C26 C25 C24 -1.2(3) . .
C27 C26 C25 C24 -178.7(2) . .
C21 C22 C23 C24 0.1(3) . .
C28 C22 C23 C24 177.5(2) . .
C26 C25 C24 C23 -0.4(4) . .
C22 C23 C24 C25 1.0(3) . .
C2 C3 C4 C3 -0.91(14) . 2_655
O1 S2 C70 F3 58.1(2) . .
O2 S2 C70 F3 -62.8(2) . .
O3 S2 C70 F3 178.3(2) . .
O1 S2 C70 F1 -62.4(2) . .
O2 S2 C70 F1 176.70(19) . .
O3 S2 C70 F1 57.8(2) . .
O1 S2 C70 F2 178.4(2) . .
O2 S2 C70 F2 57.4(2) . .
O3 S2 C70 F2 -61.4(2) . .
C40 O10 C40 C41 -177.4(3) 2_654 .
